data_7101838
loop_
_publ_author_name
'Gardinier, James R'
'Silva, Rosalice M'
'Gwengo, Chengeto'
'Lindeman, Sergey V'

_publ_section_title
;
 A 'metallic tape' stabilized by an unprecedented
 (mu5-kappa2,kappa2,kappa2,kappa1,kappa1-) scorpionate binding mode.
;
_journal_issue 15
_journal_name_full 'Chemical communications (Cambridge, England)'
_journal_page_first 1524
_journal_page_last 1526
_journal_paper_doi 10.1039/b618519c
_journal_year 2007
_chemical_formula_moiety '(Tl)^+^,(C6 H4 B N6 S6)^-^, (C3 H7 N O)'
_chemical_formula_sum 'C9 H11 B N7 O S6 Tl'
_chemical_formula_weight 640.79
_chemical_name_systematic
;
?
;
_space_group_IT_number 14
_symmetry_cell_setting monoclinic
_symmetry_space_group_name_Hall '-P 2yn'
_symmetry_space_group_name_H-M 'P 1 21/n 1'
_atom_sites_solution_hydrogens difmap
_atom_sites_solution_primary direct
_atom_sites_solution_secondary difmap
_audit_creation_method SHELXL-97
_cell_angle_alpha 90.00
_cell_angle_beta 91.218(2)
_cell_angle_gamma 90.00
_cell_formula_units_Z 8
_cell_length_a 9.1394(2)
_cell_length_b 18.5785(5)
_cell_length_c 22.8438(7)
_cell_measurement_reflns_used 6138
_cell_measurement_temperature 100(2)
_cell_measurement_theta_max 61
_cell_measurement_theta_min 3
_cell_volume 3877.92(18)
_computing_cell_refinement 'SAINT v7.23A (Bruker, 2005)'
_computing_data_collection 'APEX2 v2.0-2 (Bruker, 2005)'
_computing_data_reduction 'SADABS-2004/1 (Bruker, 2005)'
_computing_molecular_graphics 'XP v5.1 (Bruker, 1998)'
_computing_publication_material 'XCIF v6.12 (Bruker, 2001)'
_computing_structure_refinement 'SHELXL-97 v.97-2 (Sheldrick, 1993-1997)'
_computing_structure_solution 'XS/SHELXTL v6.12 (Bruker, 2001)'
_diffrn_ambient_temperature 100(2)
_diffrn_measured_fraction_theta_full 0.919
_diffrn_measured_fraction_theta_max 0.919
_diffrn_measurement_device_type 'Bruker APEX2 CCD detector'
_diffrn_measurement_method '\w scans'
_diffrn_radiation_monochromator graphite
_diffrn_radiation_source 'fine-focus sealed tube'
_diffrn_radiation_type CuK\a
_diffrn_radiation_wavelength 1.54178
_diffrn_reflns_av_R_equivalents 0.0305
_diffrn_reflns_av_sigmaI/netI 0.0245
_diffrn_reflns_limit_h_max 10
_diffrn_reflns_limit_h_min -10
_diffrn_reflns_limit_k_max 20
_diffrn_reflns_limit_k_min 0
_diffrn_reflns_limit_l_max 24
_diffrn_reflns_limit_l_min 0
_diffrn_reflns_number 23305
_diffrn_reflns_theta_full 67.00
_diffrn_reflns_theta_max 61.60
_diffrn_reflns_theta_min 3.07
_exptl_absorpt_coefficient_mu 22.196
_exptl_absorpt_correction_T_max 0.3056
_exptl_absorpt_correction_T_min 0.1254
_exptl_absorpt_correction_type numerical
_exptl_crystal_colour 'pale yellow'
_exptl_crystal_density_diffrn 2.195
_exptl_crystal_density_method 'not measured'
_exptl_crystal_description prism
_exptl_crystal_F_000 2432
_exptl_crystal_size_max 0.16
_exptl_crystal_size_mid 0.08
_exptl_crystal_size_min 0.07
_refine_diff_density_max 0.866
_refine_diff_density_min -0.503
_refine_diff_density_rms 0.104
_refine_ls_extinction_coef 0.000039(4)
_refine_ls_extinction_expression Fc^*^=kFc[1+0.001xFc^2^\l^3^/sin(2\q)]^-1/4^
_refine_ls_extinction_method SHELXL
_refine_ls_goodness_of_fit_ref 1.148
_refine_ls_hydrogen_treatment mixed
_refine_ls_matrix_type full
_refine_ls_number_parameters 488
_refine_ls_number_reflns 5552
_refine_ls_number_restraints 0
_refine_ls_restrained_S_all 1.148
_refine_ls_R_factor_all 0.0303
_refine_ls_R_factor_gt 0.0265
_refine_ls_shift/su_max 0.003
_refine_ls_shift/su_mean 0.000
_refine_ls_structure_factor_coef Fsqd
_refine_ls_weighting_details 'calc w=1/[\s^2^(Fo^2^)+(0.0166P)^2^+11.6234P] where P=(Fo^2^+2Fc^2^)/3'
_refine_ls_weighting_scheme calc
_refine_ls_wR_factor_gt 0.0534
_refine_ls_wR_factor_ref 0.0545
_reflns_number_gt 5120
_reflns_number_total 5552
_reflns_threshold_expression >2sigma(I)
_cod_data_source_file b618519c.txt
_cod_data_source_block gard1na2
_cod_original_sg_symbol_H-M 'P 21/n'
_cod_database_code 7101838

loop_
_symmetry_equiv_pos_as_xyz
'x, y, z'
'-x+1/2, y+1/2, -z+1/2'
'-x, -y, -z'
'x-1/2, -y-1/2, z-1/2'

loop_
_atom_site_label
_atom_site_type_symbol
_atom_site_fract_x
_atom_site_fract_y
_atom_site_fract_z
_atom_site_U_iso_or_equiv
_atom_site_adp_type
_atom_site_occupancy
_atom_site_symmetry_multiplicity
_atom_site_calc_flag
_atom_site_refinement_flags
Tl1 Tl 0.15301(2) 0.581022(11) 0.446276(10) 0.02228(8) Uani 1 1 d .
Tl2 Tl -0.38779(2) 0.613866(12) 0.434749(10) 0.02262(8) Uani 1 1 d .
S1 S 0.13167(14) 0.40611(7) 0.47153(6) 0.0217(3) Uani 1 1 d .
S2 S 0.28315(13) 0.38098(7) 0.35664(6) 0.0193(3) Uani 1 1 d .
S3 S -0.10468(15) 0.61544(7) 0.35241(7) 0.0270(3) Uani 1 1 d .
S4 S -0.27950(15) 0.56620(8) 0.24682(7) 0.0295(3) Uani 1 1 d .
S5 S -0.43287(14) 0.43889(7) 0.45519(6) 0.0232(3) Uani 1 1 d .
S6 S -0.41062(13) 0.28198(7) 0.42353(6) 0.0204(3) Uani 1 1 d .
N1 N 0.0217(4) 0.4225(2) 0.36144(19) 0.0160(10) Uani 1 1 d .
N2 N 0.0468(4) 0.4151(2) 0.3025(2) 0.0206(10) Uani 1 1 d .
N3 N -0.2120(4) 0.4812(2) 0.32889(19) 0.0179(10) Uani 1 1 d .
N4 N -0.2931(5) 0.4393(2) 0.2894(2) 0.0253(11) Uani 1 1 d .
N5 N -0.2196(4) 0.3723(2) 0.39445(19) 0.0154(10) Uani 1 1 d .
N6 N -0.1718(4) 0.3080(2) 0.37146(19) 0.0186(10) Uani 1 1 d .
B1 B -0.1341(6) 0.4436(3) 0.3813(3) 0.0146(13) Uani 1 1 d .
C1 C 0.1339(5) 0.4054(2) 0.3972(2) 0.0141(11) Uani 1 1 d .
C2 C 0.1784(6) 0.3935(3) 0.2939(3) 0.0216(13) Uani 1 1 d .
C3 C -0.1932(5) 0.5504(3) 0.3138(2) 0.0223(13) Uani 1 1 d .
C4 C -0.3338(6) 0.4778(3) 0.2454(3) 0.0293(14) Uani 1 1 d .
C5 C -0.3450(5) 0.3697(3) 0.4234(2) 0.0172(12) Uani 1 1 d .
C6 C -0.2614(6) 0.2571(3) 0.3833(2) 0.0202(12) Uani 1 1 d .
H1B H -0.123(5) 0.479(3) 0.421(2) 0.026(15) Uiso 1 1 d .
H2 H 0.207(6) 0.382(3) 0.256(3) 0.028(17) Uiso 1 1 d .
H4 H -0.395(5) 0.460(2) 0.213(2) 0.011(12) Uiso 1 1 d .
H6 H -0.245(5) 0.211(3) 0.371(2) 0.016(14) Uiso 1 1 d .
S1A S -0.63847(15) 0.56947(7) 0.33148(7) 0.0251(3) Uani 1 1 d .
S2A S -0.83742(15) 0.62078(8) 0.23399(7) 0.0286(3) Uani 1 1 d .
S3A S -0.93999(15) 0.75085(7) 0.45975(7) 0.0299(3) Uani 1 1 d .
S4A S -0.94362(14) 0.90098(7) 0.41198(6) 0.0240(3) Uani 1 1 d .
S5A S -0.39636(15) 0.78165(8) 0.45302(6) 0.0287(3) Uani 1 1 d .
S6A S -0.25606(14) 0.80484(7) 0.33590(6) 0.0260(3) Uani 1 1 d .
N1A N -0.7546(4) 0.7033(2) 0.31512(19) 0.0178(10) Uani 1 1 d .
N2A N -0.8435(5) 0.7462(2) 0.2794(2) 0.0249(11) Uani 1 1 d .
N3A N -0.7525(4) 0.8106(2) 0.38258(19) 0.0178(10) Uani 1 1 d .
N4A N -0.7179(5) 0.8735(2) 0.3524(2) 0.0248(11) Uani 1 1 d .
N5A N -0.5150(4) 0.7609(2) 0.34451(19) 0.0169(10) Uani 1 1 d .
N6A N -0.4943(5) 0.7655(2) 0.2852(2) 0.0211(10) Uani 1 1 d .
B1A B -0.6699(6) 0.7402(3) 0.3672(3) 0.0169(13) Uani 1 1 d .
C1A C -0.7383(6) 0.6350(3) 0.2983(2) 0.0206(12) Uani 1 1 d .
C2A C -0.8921(6) 0.7089(3) 0.2359(3) 0.0285(14) Uani 1 1 d .
C3A C -0.8685(5) 0.8147(3) 0.4171(2) 0.0217(13) Uani 1 1 d .
C4A C -0.8090(6) 0.9236(3) 0.3643(3) 0.0245(13) Uani 1 1 d .
C5A C -0.4016(6) 0.7811(3) 0.3791(2) 0.0207(12) Uani 1 1 d .
C6A C -0.3642(6) 0.7884(3) 0.2748(3) 0.0228(13) Uani 1 1 d .
H1BA H -0.658(5) 0.703(3) 0.410(2) 0.015(13) Uiso 1 1 d .
H2A H -0.947(5) 0.733(3) 0.209(2) 0.013(13) Uiso 1 1 d .
H4A H -0.797(6) 0.972(3) 0.351(2) 0.031(16) Uiso 1 1 d .
H6A H -0.337(6) 0.794(3) 0.239(3) 0.028(18) Uiso 1 1 d .
O1S O 0.4875(4) 0.86308(19) 0.62444(18) 0.0334(10) Uani 1 1 d .
N1S N 0.3920(5) 0.9597(2) 0.5763(2) 0.0256(11) Uani 1 1 d .
C1S C 0.4642(6) 0.9271(3) 0.6201(3) 0.0306(14) Uani 1 1 d .
H1S H 0.5009 0.9569 0.6509 0.037 Uiso 1 1 calc R
C2S C 0.3233(7) 0.9169(4) 0.5305(3) 0.0451(18) Uani 1 1 d .
H2S1 H 0.3262 0.9432 0.4933 0.068 Uiso 1 1 calc R
H2S2 H 0.2213 0.9073 0.5404 0.068 Uiso 1 1 calc R
H2S3 H 0.3759 0.8712 0.5267 0.068 Uiso 1 1 calc R
C3S C 0.3599(8) 1.0353(4) 0.5779(4) 0.063(2) Uani 1 1 d .
H3S1 H 0.3962 1.0584 0.5425 0.094 Uiso 1 1 calc R
H3S2 H 0.4078 1.0569 0.6125 0.094 Uiso 1 1 calc R
H3S3 H 0.2539 1.0423 0.5799 0.094 Uiso 1 1 calc R
O1Q O 1.0359(4) 0.9477(2) 0.63867(17) 0.0302(10) Uani 1 1 d .
N1Q N 0.8965(4) 0.8572(2) 0.6006(2) 0.0213(10) Uani 1 1 d .
C1Q C 0.9841(6) 0.8867(3) 0.6401(3) 0.0245(13) Uani 1 1 d .
H1Q H 1.0102 0.8579 0.6731 0.029 Uiso 1 1 calc R
C2Q C 0.8473(6) 0.8980(3) 0.5489(3) 0.0287(14) Uani 1 1 d .
H2Q1 H 0.7468 0.9147 0.5544 0.043 Uiso 1 1 calc R
H2Q2 H 0.8503 0.8670 0.5143 0.043 Uiso 1 1 calc R
H2Q3 H 0.9117 0.9395 0.5435 0.043 Uiso 1 1 calc R
C3Q C 0.8382(6) 0.7851(3) 0.6051(3) 0.0334(16) Uani 1 1 d .
H3Q1 H 0.8777 0.7621 0.6407 0.050 Uiso 1 1 calc R
H3Q2 H 0.8661 0.7570 0.5708 0.050 Uiso 1 1 calc R
H3Q3 H 0.7312 0.7873 0.6070 0.050 Uiso 1 1 calc R

loop_
_atom_site_aniso_label
_atom_site_aniso_U_11
_atom_site_aniso_U_22
_atom_site_aniso_U_33
_atom_site_aniso_U_23
_atom_site_aniso_U_13
_atom_site_aniso_U_12
Tl1 0.02228(12) 0.02211(13) 0.02254(16) -0.00043(9) 0.00244(9) -0.00162(9)
Tl2 0.02030(12) 0.02542(13) 0.02208(16) 0.00399(9) -0.00128(9) -0.00075(9)
S1 0.0181(7) 0.0311(8) 0.0158(9) 0.0022(6) -0.0009(5) 0.0017(5)
S2 0.0163(6) 0.0202(7) 0.0216(9) -0.0001(5) 0.0034(5) 0.0027(5)
S3 0.0261(7) 0.0226(7) 0.0322(10) 0.0051(6) 0.0008(6) -0.0037(6)
S4 0.0300(8) 0.0343(8) 0.0240(10) 0.0078(6) -0.0031(6) 0.0068(6)
S5 0.0198(7) 0.0208(7) 0.0292(9) -0.0079(6) 0.0091(6) 0.0005(5)
S6 0.0191(7) 0.0184(7) 0.0239(9) 0.0005(5) 0.0031(5) 0.0002(5)
N1 0.016(2) 0.022(2) 0.010(3) -0.0003(18) 0.0019(18) -0.0018(18)
N2 0.018(2) 0.031(3) 0.013(3) -0.0041(19) 0.0014(18) -0.0001(19)
N3 0.019(2) 0.018(2) 0.017(3) -0.0015(18) -0.0030(18) 0.0016(18)
N4 0.019(2) 0.033(3) 0.024(3) -0.005(2) -0.007(2) 0.005(2)
N5 0.011(2) 0.018(2) 0.017(3) -0.0019(18) 0.0011(17) 0.0018(17)
N6 0.019(2) 0.019(2) 0.017(3) -0.0038(18) 0.0001(18) 0.0045(19)
B1 0.012(3) 0.016(3) 0.015(4) -0.001(2) 0.000(2) 0.001(2)
C1 0.013(3) 0.009(2) 0.021(3) 0.001(2) -0.001(2) -0.0024(19)
C2 0.020(3) 0.023(3) 0.022(4) -0.004(2) 0.004(2) -0.003(2)
C3 0.017(3) 0.031(3) 0.019(4) 0.004(2) 0.007(2) 0.006(2)
C4 0.027(3) 0.033(3) 0.027(4) -0.005(3) -0.006(3) 0.009(3)
C5 0.015(3) 0.021(3) 0.015(3) -0.003(2) -0.005(2) 0.000(2)
C6 0.025(3) 0.016(3) 0.020(4) -0.001(2) 0.003(2) 0.005(2)
S1A 0.0263(7) 0.0194(7) 0.0295(9) -0.0029(6) -0.0001(6) -0.0003(5)
S2A 0.0317(8) 0.0330(8) 0.0211(9) -0.0040(6) -0.0025(6) -0.0063(6)
S3A 0.0303(8) 0.0228(7) 0.0373(10) -0.0005(6) 0.0166(7) -0.0028(6)
S4A 0.0222(7) 0.0201(7) 0.0298(10) -0.0032(6) 0.0015(6) 0.0015(5)
S5A 0.0328(8) 0.0351(8) 0.0183(9) -0.0032(6) -0.0031(6) -0.0098(6)
S6A 0.0210(7) 0.0294(8) 0.0278(9) -0.0006(6) 0.0034(6) -0.0075(6)
N1A 0.016(2) 0.022(2) 0.016(3) 0.0025(18) 0.0005(18) -0.0014(18)
N2A 0.022(2) 0.030(3) 0.022(3) 0.004(2) -0.005(2) -0.003(2)
N3A 0.021(2) 0.018(2) 0.014(3) 0.0042(18) 0.0012(19) -0.0008(18)
N4A 0.032(3) 0.022(3) 0.021(3) 0.005(2) 0.007(2) 0.000(2)
N5A 0.018(2) 0.021(2) 0.011(3) 0.0026(18) -0.0003(18) -0.0044(18)
N6A 0.022(3) 0.027(3) 0.015(3) 0.0007(19) 0.0023(19) 0.0012(19)
B1A 0.016(3) 0.018(3) 0.017(4) -0.004(2) 0.000(2) -0.002(2)
C1A 0.022(3) 0.023(3) 0.016(3) 0.000(2) 0.004(2) -0.005(2)
C2A 0.027(3) 0.037(4) 0.021(4) 0.009(3) -0.007(3) -0.004(3)
C3A 0.020(3) 0.024(3) 0.021(4) -0.003(2) -0.006(2) -0.003(2)
C4A 0.028(3) 0.021(3) 0.025(4) 0.000(2) -0.001(2) 0.002(3)
C5A 0.025(3) 0.015(3) 0.023(4) 0.000(2) 0.000(2) -0.002(2)
C6A 0.027(3) 0.027(3) 0.015(4) 0.001(2) 0.006(2) 0.002(2)
O1S 0.043(2) 0.019(2) 0.038(3) 0.0027(17) -0.009(2) 0.0040(18)
N1S 0.022(2) 0.024(3) 0.031(3) 0.002(2) -0.007(2) 0.0025(19)
C1S 0.030(3) 0.030(4) 0.032(4) 0.004(3) 0.001(3) -0.001(3)
C2S 0.049(4) 0.051(4) 0.035(5) 0.005(3) -0.014(3) 0.001(3)
C3S 0.066(5) 0.032(4) 0.090(7) 0.005(4) -0.020(5) 0.015(4)
O1Q 0.033(2) 0.024(2) 0.033(3) -0.0043(17) -0.0054(18) -0.0062(18)
N1Q 0.018(2) 0.020(2) 0.026(3) -0.001(2) -0.001(2) -0.0008(18)
C1Q 0.022(3) 0.025(3) 0.027(4) -0.004(2) 0.003(2) 0.002(2)
C2Q 0.036(3) 0.021(3) 0.029(4) -0.004(2) -0.004(3) -0.004(2)
C3Q 0.022(3) 0.015(3) 0.063(5) -0.007(3) 0.002(3) -0.005(2)

loop_
_atom_type_symbol
_atom_type_description
_atom_type_scat_dispersion_real
_atom_type_scat_dispersion_imag
_atom_type_scat_source
C C 0.0181 0.0091 'International Tables Vol C Tables 4.2.6.8 and 6.1.1.4'
H H 0.0000 0.0000 'International Tables Vol C Tables 4.2.6.8 and 6.1.1.4'
B B 0.0090 0.0039 'International Tables Vol C Tables 4.2.6.8 and 6.1.1.4'
N N 0.0311 0.0180 'International Tables Vol C Tables 4.2.6.8 and 6.1.1.4'
O O 0.0492 0.0322 'International Tables Vol C Tables 4.2.6.8 and 6.1.1.4'
S S 0.3331 0.5567 'International Tables Vol C Tables 4.2.6.8 and 6.1.1.4'
Tl Tl -4.1627 8.0900 'International Tables Vol C Tables 4.2.6.8 and 6.1.1.4'

loop_
_geom_angle_atom_site_label_1
_geom_angle_atom_site_label_2
_geom_angle_atom_site_label_3
_geom_angle
_geom_angle_site_symmetry_1
_geom_angle_site_symmetry_3
S3 Tl1 S1 77.68(4) . 3_566
S3 Tl1 S1A 84.82(4) . 1_655
S1 Tl1 S1A 162.23(3) 3_566 1_655
S3 Tl1 S3A 71.58(4) . 1_655
S1 Tl1 S3A 70.32(3) 3_566 1_655
S1A Tl1 S3A 107.07(3) 1_655 1_655
S3 Tl1 S1 105.47(3) . .
S1 Tl1 S1 85.44(3) 3_566 .
S1A Tl1 S1 96.46(3) 1_655 .
S3A Tl1 S1 155.71(4) 1_655 .
S3 Tl1 S5 174.70(3) . 3_566
S1 Tl1 S5 103.08(3) 3_566 3_566
S1A Tl1 S5 94.63(3) 1_655 3_566
S3A Tl1 S5 103.63(4) 1_655 3_566
S1 Tl1 S5 79.83(3) . 3_566
S5A Tl2 S1 92.68(4) . 3_566
S5A Tl2 S5 100.69(4) . 3_466
S1 Tl2 S5 79.36(4) 3_566 3_466
S5A Tl2 S3 95.21(4) . .
S1 Tl2 S3 78.73(4) 3_566 .
S5 Tl2 S3 153.41(3) 3_466 .
S5A Tl2 S5 161.90(4) . .
S1 Tl2 S5 83.21(3) 3_566 .
S5 Tl2 S5 61.24(4) 3_466 .
S3 Tl2 S5 101.22(3) . .
S5A Tl2 S1A 108.55(3) . .
S1 Tl2 S1A 158.75(3) 3_566 .
S5 Tl2 S1A 97.14(4) 3_466 .
S3 Tl2 S1A 97.83(4) . .
S5 Tl2 S1A 76.86(3) . .
C1 S1 Tl2 130.67(17) . 3_566
C1 S1 Tl1 127.23(17) . 3_566
Tl2 S1 Tl1 102.00(4) 3_566 3_566
C1 S1 Tl1 80.31(16) . .
Tl2 S1 Tl1 100.84(4) 3_566 .
Tl1 S1 Tl1 94.56(3) 3_566 .
C2 S2 C1 88.8(3) . .
C3 S3 Tl1 122.75(19) . .
C3 S3 Tl2 85.23(18) . .
Tl1 S3 Tl2 101.20(4) . .
C4 S4 C3 88.9(3) . .
C5 S5 Tl2 111.29(19) . 3_466
C5 S5 Tl2 128.68(19) . .
Tl2 S5 Tl2 118.76(4) 3_466 .
C5 S5 Tl1 81.00(17) . 3_566
Tl2 S5 Tl1 80.56(3) 3_466 3_566
Tl2 S5 Tl1 96.10(3) . 3_566
C6 S6 C5 88.5(3) . .
C1 N1 N2 115.6(4) . .
C1 N1 B1 125.3(4) . .
N2 N1 B1 118.9(4) . .
C2 N2 N1 110.8(4) . .
C3 N3 N4 115.9(4) . .
C3 N3 B1 124.8(4) . .
N4 N3 B1 118.7(4) . .
C4 N4 N3 109.7(5) . .
C5 N5 N6 116.0(4) . .
C5 N5 B1 124.1(4) . .
N6 N5 B1 119.6(4) . .
C6 N6 N5 110.4(4) . .
N3 B1 N1 107.4(4) . .
N3 B1 N5 107.8(4) . .
N1 B1 N5 107.8(4) . .
N3 B1 H1B 113(3) . .
N1 B1 H1B 109(3) . .
N5 B1 H1B 112(3) . .
N1 C1 S1 125.7(4) . .
N1 C1 S2 109.9(4) . .
S1 C1 S2 124.4(3) . .
N2 C2 S2 114.9(5) . .
N2 C2 H2 120(4) . .
S2 C2 H2 125(4) . .
N3 C3 S3 127.8(4) . .
N3 C3 S4 109.3(4) . .
S3 C3 S4 122.9(3) . .
N4 C4 S4 116.1(5) . .
N4 C4 H4 124(3) . .
S4 C4 H4 120(3) . .
N5 C5 S5 127.3(4) . .
N5 C5 S6 109.5(4) . .
S5 C5 S6 123.1(3) . .
N6 C6 S6 115.6(4) . .
N6 C6 H6 121(3) . .
S6 C6 H6 123(3) . .
C1A S1A Tl1 89.66(19) . 1_455
C1A S1A Tl2 119.43(18) . .
Tl1 S1A Tl2 79.72(3) 1_455 .
C2A S2A C1A 88.9(3) . .
C3A S3A Tl1 121.4(2) . 1_455
C4A S4A C3A 88.9(3) . .
C5A S5A Tl2 82.05(18) . .
C6A S6A C5A 89.0(3) . .
C1A N1A N2A 116.3(4) . .
C1A N1A B1A 125.3(4) . .
N2A N1A B1A 118.1(4) . .
C2A N2A N1A 109.5(5) . .
C3A N3A N4A 115.7(4) . .
C3A N3A B1A 125.2(4) . .
N4A N3A B1A 118.5(4) . .
C4A N4A N3A 110.4(5) . .
C5A N5A N6A 116.3(4) . .
C5A N5A B1A 124.4(5) . .
N6A N5A B1A 119.1(4) . .
C6A N6A N5A 110.3(4) . .
N3A B1A N1A 107.8(4) . .
N3A B1A N5A 108.4(4) . .
N1A B1A N5A 106.9(4) . .
N3A B1A H1BA 110(2) . .
N1A B1A H1BA 114(2) . .
N5A B1A H1BA 110(2) . .
N1A C1A S1A 128.2(4) . .
N1A C1A S2A 109.3(4) . .
S1A C1A S2A 122.5(3) . .
N2A C2A S2A 116.1(4) . .
N2A C2A H2A 117(3) . .
S2A C2A H2A 127(3) . .
N3A C3A S3A 128.7(4) . .
N3A C3A S4A 109.2(4) . .
S3A C3A S4A 122.1(3) . .
N4A C4A S4A 115.8(4) . .
N4A C4A H4A 123(3) . .
S4A C4A H4A 121(3) . .
N5A C5A S5A 126.6(4) . .
N5A C5A S6A 109.1(4) . .
S5A C5A S6A 124.3(3) . .
N6A C6A S6A 115.3(5) . .
N6A C6A H6A 120(4) . .
S6A C6A H6A 125(4) . .
C1S N1S C3S 121.5(5) . .
C1S N1S C2S 119.7(5) . .
C3S N1S C2S 118.1(5) . .
O1S C1S N1S 126.1(6) . .
O1S C1S H1S 117.0 . .
N1S C1S H1S 117.0 . .
N1S C2S H2S1 109.5 . .
N1S C2S H2S2 109.5 . .
H2S1 C2S H2S2 109.5 . .
N1S C2S H2S3 109.5 . .
H2S1 C2S H2S3 109.5 . .
H2S2 C2S H2S3 109.5 . .
N1S C3S H3S1 109.5 . .
N1S C3S H3S2 109.5 . .
H3S1 C3S H3S2 109.5 . .
N1S C3S H3S3 109.5 . .
H3S1 C3S H3S3 109.5 . .
H3S2 C3S H3S3 109.5 . .
C1Q N1Q C3Q 123.9(5) . .
C1Q N1Q C2Q 120.7(5) . .
C3Q N1Q C2Q 115.4(4) . .
O1Q C1Q N1Q 126.5(6) . .
O1Q C1Q H1Q 116.7 . .
N1Q C1Q H1Q 116.7 . .
N1Q C2Q H2Q1 109.5 . .
N1Q C2Q H2Q2 109.5 . .
H2Q1 C2Q H2Q2 109.5 . .
N1Q C2Q H2Q3 109.5 . .
H2Q1 C2Q H2Q3 109.5 . .
H2Q2 C2Q H2Q3 109.5 . .
N1Q C3Q H3Q1 109.5 . .
N1Q C3Q H3Q2 109.5 . .
H3Q1 C3Q H3Q2 109.5 . .
N1Q C3Q H3Q3 109.5 . .
H3Q1 C3Q H3Q3 109.5 . .
H3Q2 C3Q H3Q3 109.5 . .

loop_
_geom_bond_atom_site_label_1
_geom_bond_atom_site_label_2
_geom_bond_distance
_geom_bond_site_symmetry_2
Tl1 S3 3.2153(14) .
Tl1 S1 3.2494(14) 3_566
Tl1 S1A 3.2814(15) 1_655
Tl1 S3A 3.2837(14) 1_655
Tl1 S1 3.3068(13) .
Tl1 S5 3.3913(14) 3_566
Tl2 S5A 3.1462(15) .
Tl2 S1 3.1603(13) 3_566
Tl2 S5 3.1849(14) 3_466
Tl2 S3 3.2312(15) .
Tl2 S5 3.3112(13) .
Tl2 S1A 3.3563(14) .
S1 C1 1.699(6) .
S1 Tl2 3.1603(13) 3_566
S1 Tl1 3.2494(14) 3_566
S2 C2 1.722(6) .
S2 C1 1.725(5) .
S3 C3 1.692(6) .
S4 C4 1.715(6) .
S4 C3 1.732(6) .
S5 C5 1.687(5) .
S5 Tl2 3.1849(14) 3_466
S5 Tl1 3.3913(14) 3_566
S6 C6 1.723(6) .
S6 C5 1.737(5) .
N1 C1 1.336(6) .
N1 N2 1.378(6) .
N1 B1 1.554(7) .
N2 C2 1.286(7) .
N3 C3 1.343(7) .
N3 N4 1.393(6) .
N3 B1 1.546(7) .
N4 C4 1.283(7) .
N5 C5 1.336(6) .
N5 N6 1.380(6) .
N5 B1 1.570(7) .
N6 C6 1.284(7) .
B1 H1B 1.12(5) .
C2 H2 0.93(6) .
C4 H4 0.98(5) .
C6 H6 0.92(5) .
S1A C1A 1.691(5) .
S1A Tl1 3.2815(15) 1_455
S2A C2A 1.712(6) .
S2A C1A 1.730(5) .
S3A C3A 1.676(6) .
S3A Tl1 3.2837(14) 1_455
S4A C4A 1.714(6) .
S4A C3A 1.747(5) .
S5A C5A 1.687(6) .
S6A C6A 1.719(6) .
S6A C5A 1.731(6) .
N1A C1A 1.335(7) .
N1A N2A 1.391(6) .
N1A B1A 1.564(7) .
N2A C2A 1.283(7) .
N3A C3A 1.337(7) .
N3A N4A 1.398(6) .
N3A B1A 1.553(7) .
N4A C4A 1.282(7) .
N5A C5A 1.343(6) .
N5A N6A 1.376(6) .
N5A B1A 1.566(7) .
N6A C6A 1.290(7) .
B1A H1BA 1.19(5) .
C2A H2A 0.90(5) .
C4A H4A 0.95(6) .
C6A H6A 0.86(6) .
O1S C1S 1.213(6) .
N1S C1S 1.334(7) .
N1S C3S 1.436(8) .
N1S C2S 1.447(8) .
C1S H1S 0.9500 .
C2S H2S1 0.9800 .
C2S H2S2 0.9800 .
C2S H2S3 0.9800 .
C3S H3S1 0.9800 .
C3S H3S2 0.9800 .
C3S H3S3 0.9800 .
O1Q C1Q 1.230(6) .
N1Q C1Q 1.313(7) .
N1Q C3Q 1.447(7) .
N1Q C2Q 1.466(7) .
C1Q H1Q 0.9500 .
C2Q H2Q1 0.9800 .
C2Q H2Q2 0.9800 .
C2Q H2Q3 0.9800 .
C3Q H3Q1 0.9800 .
C3Q H3Q2 0.9800 .
C3Q H3Q3 0.9800 .
